data_4122256
loop_
_publ_author_name
'Sanders, Brian C.'
'Hassan, Sayed M.'
'Harrop, Todd C.'

_publ_section_title
;
 NO2(-) Activation and Reduction to NO by a Nonheme Fe(NO2)2 Complex.
;
_journal_issue 29
_journal_name_full 'Journal of the American Chemical Society'
_journal_page_first 10230
_journal_page_last 10233
_journal_paper_doi 10.1021/ja505236x
_journal_volume 136
_journal_year 2014
_chemical_formula_sum 'C19 H27 B2 F8 Fe N9'
_chemical_formula_weight 610.97
_chemical_name_systematic
; 
 ? 
;
_space_group_IT_number 14
_symmetry_cell_setting monoclinic
_symmetry_space_group_name_Hall '-P 2yn'
_symmetry_space_group_name_H-M 'P 1 21/n 1'
_atom_sites_solution_hydrogens geom
_atom_sites_solution_primary direct
_atom_sites_solution_secondary difmap
_audit_creation_method SHELXL-97
_cell_angle_alpha 90.00
_cell_angle_beta 98.6690(10)
_cell_angle_gamma 90.00
_cell_formula_units_Z 4
_cell_length_a 10.9135(6)
_cell_length_b 21.3956(12)
_cell_length_c 11.3491(7)
_cell_measurement_reflns_used 9987
_cell_measurement_temperature 100(2)
_cell_measurement_theta_max 33.06
_cell_measurement_theta_min 2.41
_cell_volume 2619.7(3)
_computing_cell_refinement 'Bruker SAINT'
_computing_data_collection 'Bruker APEX2'
_computing_data_reduction 'Bruker SAINT'
_computing_molecular_graphics 'Bruker SHELXTL'
_computing_publication_material 'Bruker SHELXTL'
_computing_structure_refinement 'SHELXL-97 (Sheldrick, 2008)'
_computing_structure_solution 'SHELXS-97 (Sheldrick, 2008)'
_diffrn_ambient_temperature 100(2)
_diffrn_measured_fraction_theta_full 1.000
_diffrn_measured_fraction_theta_max 1.000
_diffrn_measurement_device_type 'BRUKER SMART APEX-II CCD'
_diffrn_measurement_method 'OMEGA SCAN'
_diffrn_radiation_monochromator graphite
_diffrn_radiation_source 'fine-focus sealed tube'
_diffrn_radiation_type MoK\a
_diffrn_radiation_wavelength 0.71073
_diffrn_reflns_av_R_equivalents 0.0223
_diffrn_reflns_av_sigmaI/netI 0.0152
_diffrn_reflns_limit_h_max 15
_diffrn_reflns_limit_h_min -15
_diffrn_reflns_limit_k_max 30
_diffrn_reflns_limit_k_min -30
_diffrn_reflns_limit_l_max 15
_diffrn_reflns_limit_l_min -15
_diffrn_reflns_number 39771
_diffrn_reflns_theta_full 30.00
_diffrn_reflns_theta_max 30.00
_diffrn_reflns_theta_min 2.05
_exptl_absorpt_coefficient_mu 0.661
_exptl_absorpt_correction_T_max 0.9190
_exptl_absorpt_correction_T_min 0.8017
_exptl_absorpt_correction_type multi-scan
_exptl_absorpt_process_details 'BRUKER SADABS'
_exptl_crystal_colour red
_exptl_crystal_density_diffrn 1.549
_exptl_crystal_density_method 'not measured'
_exptl_crystal_description plate
_exptl_crystal_F_000 1248
_exptl_crystal_size_max 0.35
_exptl_crystal_size_mid 0.30
_exptl_crystal_size_min 0.13
_refine_diff_density_max 0.605
_refine_diff_density_min -0.570
_refine_diff_density_rms 0.060
_refine_ls_extinction_method none
_refine_ls_goodness_of_fit_ref 1.034
_refine_ls_hydrogen_treatment constr
_refine_ls_matrix_type full
_refine_ls_number_parameters 383
_refine_ls_number_reflns 7629
_refine_ls_number_restraints 75
_refine_ls_restrained_S_all 1.029
_refine_ls_R_factor_all 0.0374
_refine_ls_R_factor_gt 0.0331
_refine_ls_shift/su_max 0.002
_refine_ls_shift/su_mean 0.000
_refine_ls_structure_factor_coef Fsqd
_refine_ls_weighting_details 'calc w=1/[\s^2^(Fo^2^)+(0.0520P)^2^+1.3316P] where P=(Fo^2^+2Fc^2^)/3'
_refine_ls_weighting_scheme calc
_refine_ls_wR_factor_gt 0.0900
_refine_ls_wR_factor_ref 0.0939
_reflns_number_gt 6855
_reflns_number_total 7629
_reflns_threshold_expression >2sigma(I)
_cod_data_source_file ja505236x_si_002.cif
_cod_data_source_block j1
_cod_depositor_comments
;
The following automatic conversions were performed:

'_symmetry_cell_setting' value 'Monoclinic' changed to 'monoclinic'
according to
/usr/data/users/saulius/crontab/automatic-downloads/rss-feeds/ACS/lib/dictionaries/cif_core.dic
dictionary named 'cif_core.dic' version 2.4.2 from 2011-04-26.

Automatic conversion script
Id: cif_fix_values 2281 2013-09-26 08:29:07Z andrius 

 Adding full bibliography for 4122255--4122256.cif.
;
_cod_original_sg_symbol_H-M P2(1)/n
_cod_database_code 4122256

loop_
_symmetry_equiv_pos_as_xyz
'x, y, z'
'-x+1/2, y+1/2, -z+1/2'
'-x, -y, -z'
'x-1/2, -y-1/2, z-1/2'

loop_
_atom_site_label
_atom_site_type_symbol
_atom_site_fract_x
_atom_site_fract_y
_atom_site_fract_z
_atom_site_U_iso_or_equiv
_atom_site_adp_type
_atom_site_occupancy
_atom_site_symmetry_multiplicity
_atom_site_calc_flag
_atom_site_refinement_flags
_atom_site_disorder_assembly
_atom_site_disorder_group
Fe1 Fe 0.757550(15) 0.074614(8) 0.798771(14) 0.01519(6) Uani 1 1 d . A .
N1 N 0.67105(9) 0.01008(5) 0.88193(9) 0.01603(18) Uani 1 1 d . A .
N2 N 0.50873(9) -0.05301(5) 0.86763(9) 0.01839(19) Uani 1 1 d . A .
N3 N 0.61442(10) 0.06117(5) 0.67451(9) 0.0199(2) Uani 1 1 d . . .
N4 N 0.83798(10) 0.13617(5) 0.70761(9) 0.01903(19) Uani 1 1 d . . .
N5 N 0.90636(9) 0.09139(5) 0.91967(9) 0.01594(18) Uani 1 1 d . . .
N6 N 1.07938(9) 0.14651(5) 0.95856(9) 0.01845(19) Uani 1 1 d . . .
N7 N 0.84634(10) 0.00993(5) 0.72820(9) 0.01892(19) Uani 1 1 d . . .
N8 N 0.67404(10) 0.14148(5) 0.87031(9) 0.01844(19) Uani 1 1 d . . .
C1 C 0.68029(11) -0.02516(6) 0.98385(10) 0.0178(2) Uani 1 1 d . . .
H1 H 0.7455 -0.0228 1.0494 0.021 Uiso 1 1 calc R . .
C2 C 0.57961(12) -0.06446(6) 0.97546(11) 0.0193(2) Uani 1 1 d . . .
H2 H 0.5626 -0.0939 1.0335 0.023 Uiso 1 1 calc R . .
C3 C 0.39494(12) -0.08545(6) 0.81784(13) 0.0242(3) Uani 1 1 d . . .
H3A H 0.3730 -0.1157 0.8760 0.036 Uiso 1 1 calc R . .
H3B H 0.4078 -0.1074 0.7449 0.036 Uiso 1 1 calc R . .
H3C H 0.3277 -0.0550 0.7992 0.036 Uiso 1 1 calc R . .
C4 C 0.56672(11) -0.00815(5) 0.81354(10) 0.0168(2) Uani 1 1 d . . .
C5 C 0.53543(11) 0.02044(6) 0.69815(11) 0.0186(2) Uani 1 1 d . A .
H5 H 0.4629 0.0101 0.6444 0.022 Uiso 1 1 calc R . .
C6 C 0.6071(5) 0.0872(3) 0.5500(6) 0.0203(9) Uani 0.478(5) 1 d PDU A 1
H6A H 0.5191 0.0896 0.5127 0.024 Uiso 0.478(5) 1 calc PR A 1
H6B H 0.6504 0.0586 0.5014 0.024 Uiso 0.478(5) 1 calc PR A 1
C7 C 0.6650(2) 0.15169(12) 0.5502(2) 0.0199(7) Uani 0.478(5) 1 d PDU A 1
H7A H 0.6305 0.1781 0.6088 0.024 Uiso 0.478(5) 1 calc PR A 1
H7B H 0.6411 0.1707 0.4706 0.024 Uiso 0.478(5) 1 calc PR A 1
C8 C 0.8056(5) 0.1521(3) 0.5802(7) 0.0188(10) Uani 0.478(5) 1 d PDU A 1
H8A H 0.8419 0.1211 0.5306 0.023 Uiso 0.478(5) 1 calc PR A 1
H8B H 0.8384 0.1940 0.5646 0.023 Uiso 0.478(5) 1 calc PR A 1
C6' C 0.5803(5) 0.0980(3) 0.5667(5) 0.0217(9) Uani 0.522(5) 1 d PDU A 2
H6'1 H 0.5376 0.1368 0.5854 0.026 Uiso 0.522(5) 1 calc PR A 2
H6'2 H 0.5233 0.0739 0.5074 0.026 Uiso 0.522(5) 1 calc PR A 2
C7' C 0.6976(3) 0.11409(12) 0.5164(2) 0.0236(6) Uani 0.522(5) 1 d PDU A 2
H7'1 H 0.7465 0.0755 0.5110 0.028 Uiso 0.522(5) 1 calc PR A 2
H7'2 H 0.6749 0.1309 0.4348 0.028 Uiso 0.522(5) 1 calc PR A 2
C8' C 0.7770(5) 0.1616(3) 0.5920(6) 0.0244(10) Uani 0.522(5) 1 d PDU A 2
H8'1 H 0.8415 0.1772 0.5468 0.029 Uiso 0.522(5) 1 calc PR A 2
H8'2 H 0.7245 0.1975 0.6074 0.029 Uiso 0.522(5) 1 calc PR A 2
C9 C 0.94075(11) 0.15863(6) 0.76021(11) 0.0184(2) Uani 1 1 d . A .
H9 H 0.9878 0.1887 0.7246 0.022 Uiso 1 1 calc R . .
C10 C 0.97827(11) 0.13402(5) 0.87843(10) 0.0166(2) Uani 1 1 d . A .
C11 C 1.17974(12) 0.18899(6) 0.94060(13) 0.0245(3) Uani 1 1 d . A .
H11A H 1.2420 0.1897 1.0125 0.037 Uiso 1 1 calc R . .
H11B H 1.1463 0.2312 0.9245 0.037 Uiso 1 1 calc R . .
H11C H 1.2182 0.1746 0.8728 0.037 Uiso 1 1 calc R . .
C12 C 1.07231(12) 0.10979(6) 1.05633(11) 0.0205(2) Uani 1 1 d . A .
H12 H 1.1306 0.1081 1.1275 0.025 Uiso 1 1 calc R . .
C13 C 0.96447(12) 0.07584(6) 1.03145(11) 0.0188(2) Uani 1 1 d . A .
H13 H 0.9350 0.0464 1.0833 0.023 Uiso 1 1 calc R . .
C14 C 0.9716(2) -0.07199(9) 0.62828(16) 0.0430(4) Uani 1 1 d . . .
H14A H 1.0487 -0.0529 0.6115 0.065 Uiso 1 1 calc R A .
H14B H 0.9230 -0.0866 0.5537 0.065 Uiso 1 1 calc R . .
H14C H 0.9911 -0.1075 0.6825 0.065 Uiso 1 1 calc R . .
C15 C 0.90030(13) -0.02604(6) 0.68341(11) 0.0240(2) Uani 1 1 d . A .
C16 C 0.58535(16) 0.23599(7) 0.97452(14) 0.0335(3) Uani 1 1 d . . .
H16A H 0.5839 0.2254 1.0583 0.050 Uiso 1 1 calc R A .
H16B H 0.5010 0.2452 0.9355 0.050 Uiso 1 1 calc R . .
H16C H 0.6380 0.2727 0.9698 0.050 Uiso 1 1 calc R . .
C17 C 0.63476(12) 0.18331(6) 0.91485(11) 0.0221(2) Uani 1 1 d . A .
N9 N 0.80053(14) 0.18997(7) 0.28595(14) 0.0381(3) Uani 1 1 d . . .
C18 C 0.9178(2) 0.25385(12) 0.1462(2) 0.0612(7) Uani 1 1 d . . .
H18A H 0.9001 0.2984 0.1549 0.092 Uiso 1 1 calc R . .
H18B H 0.8917 0.2412 0.0632 0.092 Uiso 1 1 calc R . .
H18C H 1.0069 0.2465 0.1681 0.092 Uiso 1 1 calc R . .
C19 C 0.85064(14) 0.21760(7) 0.22360(14) 0.0299(3) Uani 1 1 d . . .
B1 B 0.65618(15) -0.18666(7) 0.71840(14) 0.0254(3) Uani 1 1 d . . .
F1 F 0.77617(10) -0.21114(6) 0.73909(11) 0.0498(3) Uani 1 1 d . . .
F2 F 0.59921(9) -0.19919(4) 0.81871(8) 0.03143(19) Uani 1 1 d . . .
F3 F 0.58977(12) -0.21565(6) 0.62046(9) 0.0528(3) Uani 1 1 d . . .
F4 F 0.66299(13) -0.12311(5) 0.70198(11) 0.0516(3) Uani 1 1 d . . .
B2 B 0.77917(16) -0.07808(9) 1.31604(15) 0.0310(3) Uani 1 1 d . . .
F5 F 0.66837(9) -0.09781(6) 1.24869(9) 0.0409(2) Uani 1 1 d . . .
F6 F 0.84198(10) -0.12985(5) 1.37005(9) 0.0419(2) Uani 1 1 d . . .
F7 F 0.85147(9) -0.04888(6) 1.24102(9) 0.0439(2) Uani 1 1 d . . .
F8 F 0.75432(9) -0.03561(5) 1.40298(9) 0.0388(2) Uani 1 1 d . . .

loop_
_atom_site_aniso_label
_atom_site_aniso_U_11
_atom_site_aniso_U_22
_atom_site_aniso_U_33
_atom_site_aniso_U_23
_atom_site_aniso_U_13
_atom_site_aniso_U_12
Fe1 0.01767(9) 0.01410(9) 0.01314(9) 0.00087(5) 0.00020(6) -0.00160(5)
N1 0.0169(4) 0.0152(4) 0.0157(4) -0.0003(3) 0.0015(3) -0.0006(3)
N2 0.0170(4) 0.0174(4) 0.0210(5) -0.0023(4) 0.0035(4) -0.0019(4)
N3 0.0239(5) 0.0181(5) 0.0160(4) 0.0012(4) -0.0028(4) -0.0005(4)
N4 0.0256(5) 0.0169(4) 0.0144(4) 0.0020(3) 0.0024(4) -0.0016(4)
N5 0.0173(4) 0.0147(4) 0.0156(4) 0.0001(3) 0.0016(3) -0.0005(3)
N6 0.0170(4) 0.0168(4) 0.0213(5) -0.0009(4) 0.0021(4) -0.0014(3)
N7 0.0229(5) 0.0173(5) 0.0158(4) 0.0015(4) 0.0006(4) -0.0025(4)
N8 0.0189(5) 0.0183(5) 0.0174(4) 0.0028(4) 0.0003(4) -0.0017(4)
C1 0.0192(5) 0.0174(5) 0.0168(5) 0.0010(4) 0.0025(4) 0.0011(4)
C2 0.0205(5) 0.0177(5) 0.0204(5) 0.0010(4) 0.0052(4) -0.0004(4)
C3 0.0195(6) 0.0246(6) 0.0280(6) -0.0030(5) 0.0018(5) -0.0063(5)
C4 0.0165(5) 0.0162(5) 0.0179(5) -0.0024(4) 0.0026(4) 0.0003(4)
C5 0.0186(5) 0.0183(5) 0.0178(5) -0.0032(4) -0.0007(4) 0.0013(4)
C6 0.022(2) 0.024(2) 0.0134(19) 0.0004(14) 0.0000(14) -0.0006(16)
C7 0.0221(12) 0.0212(13) 0.0157(11) 0.0043(9) 0.0003(9) 0.0019(9)
C8 0.018(2) 0.027(2) 0.0122(18) 0.0033(13) 0.0042(15) -0.0015(16)
C6' 0.026(2) 0.0246(19) 0.0133(18) 0.0019(13) -0.0006(14) 0.0018(15)
C7' 0.0346(13) 0.0225(13) 0.0129(10) 0.0010(8) 0.0015(9) -0.0013(10)
C8' 0.032(3) 0.025(2) 0.0160(18) 0.0045(14) 0.0055(18) -0.0053(19)
C9 0.0218(5) 0.0163(5) 0.0178(5) 0.0009(4) 0.0054(4) -0.0001(4)
C10 0.0167(5) 0.0150(5) 0.0182(5) -0.0006(4) 0.0032(4) 0.0002(4)
C11 0.0209(6) 0.0227(6) 0.0298(6) -0.0011(5) 0.0032(5) -0.0071(5)
C12 0.0207(5) 0.0195(5) 0.0200(5) 0.0005(4) -0.0012(4) -0.0004(4)
C13 0.0204(5) 0.0185(5) 0.0169(5) 0.0013(4) 0.0005(4) -0.0007(4)
C14 0.0554(11) 0.0419(9) 0.0291(8) -0.0098(6) -0.0022(7) 0.0243(8)
C15 0.0303(6) 0.0223(6) 0.0176(5) -0.0001(4) -0.0020(5) 0.0025(5)
C16 0.0433(8) 0.0279(7) 0.0306(7) -0.0001(6) 0.0097(6) 0.0113(6)
C17 0.0237(6) 0.0223(6) 0.0203(6) 0.0034(4) 0.0030(4) 0.0010(4)
N9 0.0348(7) 0.0413(8) 0.0390(7) 0.0011(6) 0.0083(6) -0.0083(6)
C18 0.0507(11) 0.0616(13) 0.0797(16) 0.0363(12) 0.0373(11) 0.0124(10)
C19 0.0255(6) 0.0321(7) 0.0323(7) -0.0002(6) 0.0047(5) -0.0015(5)
B1 0.0307(7) 0.0201(6) 0.0259(7) -0.0037(5) 0.0058(6) -0.0007(5)
F1 0.0351(5) 0.0578(7) 0.0588(7) -0.0071(6) 0.0146(5) 0.0107(5)
F2 0.0380(5) 0.0296(4) 0.0284(4) -0.0002(3) 0.0105(4) 0.0016(4)
F3 0.0729(8) 0.0564(7) 0.0248(5) -0.0022(4) -0.0070(5) -0.0246(6)
F4 0.0792(8) 0.0207(4) 0.0640(7) 0.0001(4) 0.0405(7) -0.0010(5)
B2 0.0261(7) 0.0415(9) 0.0242(7) -0.0060(6) -0.0004(6) 0.0113(6)
F5 0.0280(4) 0.0583(7) 0.0347(5) -0.0144(5) -0.0006(4) 0.0068(4)
F6 0.0439(6) 0.0452(6) 0.0353(5) -0.0016(4) 0.0020(4) 0.0202(5)
F7 0.0337(5) 0.0630(7) 0.0350(5) 0.0028(5) 0.0050(4) 0.0049(5)
F8 0.0349(5) 0.0480(6) 0.0311(5) -0.0137(4) -0.0026(4) 0.0161(4)

loop_
_atom_type_symbol
_atom_type_description
_atom_type_scat_dispersion_real
_atom_type_scat_dispersion_imag
_atom_type_scat_source
C C 0.0033 0.0016 'International Tables Vol C Tables 4.2.6.8 and 6.1.1.4'
H H 0.0000 0.0000 'International Tables Vol C Tables 4.2.6.8 and 6.1.1.4'
N N 0.0061 0.0033 'International Tables Vol C Tables 4.2.6.8 and 6.1.1.4'
B B 0.0013 0.0007 'International Tables Vol C Tables 4.2.6.8 and 6.1.1.4'
F F 0.0171 0.0103 'International Tables Vol C Tables 4.2.6.8 and 6.1.1.4'
Fe Fe 0.3463 0.8444 'International Tables Vol C Tables 4.2.6.8 and 6.1.1.4'

loop_
_geom_angle_atom_site_label_1
_geom_angle_atom_site_label_2
_geom_angle_atom_site_label_3
_geom_angle
N7 Fe1 N8 177.83(4)
N7 Fe1 N3 89.53(5)
N8 Fe1 N3 92.04(5)
N7 Fe1 N4 88.28(5)
N8 Fe1 N4 90.08(5)
N3 Fe1 N4 95.19(5)
N7 Fe1 N1 90.17(4)
N8 Fe1 N1 91.54(4)
N3 Fe1 N1 81.72(4)
N4 Fe1 N1 176.55(4)
N7 Fe1 N5 90.39(4)
N8 Fe1 N5 87.97(4)
N3 Fe1 N5 177.10(4)
N4 Fe1 N5 81.91(4)
N1 Fe1 N5 101.18(4)
C4 N1 C1 106.11(10)
C4 N1 Fe1 110.54(8)
C1 N1 Fe1 143.30(8)
C4 N2 C2 107.10(10)
C4 N2 C3 126.35(11)
C2 N2 C3 126.48(11)
C5 N3 C6' 116.7(2)
C5 N3 C6 120.3(2)
C6' N3 C6 16.9(2)
C5 N3 Fe1 115.90(9)
C6' N3 Fe1 126.8(2)
C6 N3 Fe1 122.9(2)
C9 N4 C8 115.6(3)
C9 N4 C8' 121.3(3)
C8 N4 C8' 16.0(2)
C9 N4 Fe1 115.83(8)
C8 N4 Fe1 127.7(3)
C8' N4 Fe1 122.4(3)
C10 N5 C13 106.03(10)
C10 N5 Fe1 110.06(8)
C13 N5 Fe1 143.91(8)
C10 N6 C12 107.00(10)
C10 N6 C11 125.76(11)
C12 N6 C11 127.17(11)
C15 N7 Fe1 176.84(11)
C17 N8 Fe1 174.00(11)
N1 C1 C2 108.73(11)
N2 C2 C1 106.90(11)
N1 C4 N2 111.16(10)
N1 C4 C5 117.99(11)
N2 C4 C5 130.84(11)
N3 C5 C4 113.86(11)
N3 C6 C7 111.7(4)
C6 C7 C8 114.3(4)
N4 C8 C7 107.6(4)
N3 C6' C7' 108.4(4)
C8' C7' C6' 112.4(4)
N4 C8' C7' 113.5(5)
N4 C9 C10 113.71(11)
N5 C10 N6 111.37(10)
N5 C10 C9 118.48(10)
N6 C10 C9 130.14(11)
N6 C12 C13 106.69(11)
N5 C13 C12 108.90(11)
N7 C15 C14 178.74(15)
N8 C17 C16 178.62(14)
N9 C19 C18 178.3(2)
F4 B1 F3 111.57(14)
F4 B1 F1 108.96(13)
F3 B1 F1 109.40(13)
F4 B1 F2 109.78(12)
F3 B1 F2 108.95(13)
F1 B1 F2 108.11(13)
F7 B2 F6 109.79(13)
F7 B2 F8 109.15(15)
F6 B2 F8 109.92(13)
F7 B2 F5 108.96(13)
F6 B2 F5 109.18(15)
F8 B2 F5 109.83(13)

loop_
_geom_bond_atom_site_label_1
_geom_bond_atom_site_label_2
_geom_bond_distance
Fe1 N7 1.9313(11)
Fe1 N8 1.9390(11)
Fe1 N3 1.9615(11)
Fe1 N4 1.9619(10)
Fe1 N1 1.9893(10)
Fe1 N5 1.9943(10)
N1 C4 1.3359(15)
N1 C1 1.3716(15)
N2 C4 1.3476(15)
N2 C2 1.3677(16)
N2 C3 1.4601(16)
N3 C5 1.2824(16)
N3 C6' 1.456(6)
N3 C6 1.510(7)
N4 C9 1.2820(16)
N4 C8 1.475(8)
N4 C8' 1.482(8)
N5 C10 1.3333(15)
N5 C13 1.3710(15)
N6 C10 1.3468(15)
N6 C12 1.3712(16)
N6 C11 1.4610(16)
N7 C15 1.1347(18)
N8 C17 1.1426(17)
C1 C2 1.3755(17)
C4 C5 1.4390(17)
C6 C7 1.518(6)
C7 C8 1.521(6)
C6' C7' 1.517(6)
C7' C8' 1.515(7)
C9 C10 1.4420(16)
C12 C13 1.3756(17)
C14 C15 1.453(2)
C16 C17 1.4595(19)
N9 C19 1.125(2)
C18 C19 1.451(2)
B1 F4 1.3760(18)
B1 F3 1.3793(18)
B1 F1 1.3969(19)
B1 F2 1.4028(18)
B2 F7 1.393(2)
B2 F6 1.395(2)
B2 F8 1.3978(18)
B2 F5 1.395(2)
